data_8105787
loop_
_publ_author_name
'Li-Min, Fang'
'Jian-Ping, Huang'
'Jian-Cheng, Dai'
'Xu-Liang, Nie'
'Chang-Xiang, Liu'
'Nian-Qian, Kang'
'Lin, Huang'

_publ_section_title
;
 Crystal structure of methyl 4-acetoxybenzoate, C10H10O4
;
_journal_issue 3
_journal_name_full 'Zeitschrift f\"ur Kristallographie - New Crystal Structures'
_journal_page_first 585
_journal_page_last 586
_journal_paper_doi 10.1515/ncrs-2018-0591
_journal_volume 234
_journal_year 2019
_chemical_formula_moiety 'C10 H10 O4'
_chemical_formula_sum 'C10 H10 O4'
_chemical_formula_weight 194.18
_space_group_crystal_system monoclinic
_space_group_IT_number 15
_space_group_name_Hall '-C 2yc'
_space_group_name_H-M_alt 'C 1 2/c 1'
_atom_sites_solution_hydrogens geom
_audit_creation_method SHELXL-2014/7
_cell_angle_alpha 90
_cell_angle_beta 94.318(2)
_cell_angle_gamma 90
_cell_formula_units_Z 8
_cell_length_a 25.400(4)
_cell_length_b 5.9738(10)
_cell_length_c 12.746(2)
_cell_measurement_reflns_used 2894
_cell_measurement_temperature 296(2)
_cell_measurement_theta_max 27.56
_cell_measurement_theta_min 3.21
_cell_volume 1928.5(5)
_computing_cell_refinement 'APEX2, SAINT and SADABS [1]'
_computing_data_collection 'APEX2, SAINT and SADABS [1]'
_computing_data_reduction 'APEX2, SAINT and SADABS [1]'
_computing_structure_refinement 'SHELXL-2014/7 (Sheldrick, 2014) [2]'
_computing_structure_solution 'SHELXL-2014/7 (Sheldrick, 2014) [2]'
_diffrn_ambient_temperature 296(2)
_diffrn_measured_fraction_theta_full 0.997
_diffrn_measured_fraction_theta_max 0.997
_diffrn_measurement_device_type 'Bruker APEX-II CCD'
_diffrn_measurement_method '\f and \w scans'
_diffrn_radiation_monochromator graphite
_diffrn_radiation_source 'sealed tube'
_diffrn_radiation_type MoK\a
_diffrn_radiation_wavelength 0.71073
_diffrn_reflns_av_R_equivalents 0.0233
_diffrn_reflns_av_unetI/netI 0.0217
_diffrn_reflns_Laue_measured_fraction_full 0.997
_diffrn_reflns_Laue_measured_fraction_max 0.997
_diffrn_reflns_limit_h_max 30
_diffrn_reflns_limit_h_min -30
_diffrn_reflns_limit_k_max 6
_diffrn_reflns_limit_k_min -7
_diffrn_reflns_limit_l_max 15
_diffrn_reflns_limit_l_min -8
_diffrn_reflns_number 4908
_diffrn_reflns_point_group_measured_fraction_full 0.997
_diffrn_reflns_point_group_measured_fraction_max 0.997
_diffrn_reflns_theta_full 25.242
_diffrn_reflns_theta_max 25.487
_diffrn_reflns_theta_min 3.206
_exptl_absorpt_coefficient_mu 0.104
_exptl_crystal_colour colorless
_exptl_crystal_density_diffrn 1.338
_exptl_crystal_description block
_exptl_crystal_F_000 816
_exptl_crystal_size_max 0.240
_exptl_crystal_size_mid 0.180
_exptl_crystal_size_min 0.180
_refine_diff_density_max 0.284
_refine_diff_density_min -0.185
_refine_diff_density_rms 0.046
_refine_ls_extinction_coef 0.023(2)
_refine_ls_extinction_expression Fc^*^=kFc[1+0.001xFc^2^\l^3^/sin(2\q)]^-1/4^
_refine_ls_extinction_method 'SHELXL-2014/7 (Sheldrick 2014'
_refine_ls_goodness_of_fit_ref 1.051
_refine_ls_hydrogen_treatment constr
_refine_ls_matrix_type full
_refine_ls_number_parameters 130
_refine_ls_number_reflns 1787
_refine_ls_number_restraints 0
_refine_ls_restrained_S_all 1.051
_refine_ls_R_factor_all 0.0510
_refine_ls_R_factor_gt 0.0434
_refine_ls_shift/su_max 0.005
_refine_ls_shift/su_mean 0.000
_refine_ls_structure_factor_coef Fsqd
_refine_ls_weighting_details 'w=1/[\s^2^(Fo^2^)+(0.0633P)^2^+0.9954P] where P=(Fo^2^+2Fc^2^)/3'
_refine_ls_weighting_scheme calc
_refine_ls_wR_factor_gt 0.1167
_refine_ls_wR_factor_ref 0.1276
_reflns_Friedel_coverage 0.000
_reflns_Friedel_fraction_full .
_reflns_Friedel_fraction_max .
_reflns_number_gt 1496
_reflns_number_total 1787
_reflns_threshold_expression 'I > 2\s(I)'
_cod_data_source_file suppl_ncrs-2018-0591_suppl.cif
_cod_data_source_block 3404_0m
_cod_original_cell_volume 1928.5(6)
_cod_original_sg_symbol_H-M 'C 2/c'
_cod_database_code 8105787
_shelx_shelxl_version_number 2014/7
_shelx_space_group_comment
;
The symmetry employed for this shelxl refinement is uniquely defined
by the following loop, which should always be used as a source of
symmetry information in preference to the above space-group names.
They are only intended as comments.
;
_shelx_estimated_absorpt_t_min 0.970
_shelx_estimated_absorpt_t_max 0.977

loop_
_space_group_symop_operation_xyz
'x, y, z'
'-x, y, -z+1/2'
'x+1/2, y+1/2, z'
'-x+1/2, y+1/2, -z+1/2'
'-x, -y, -z'
'x, -y, z-1/2'
'-x+1/2, -y+1/2, -z'
'x+1/2, -y+1/2, z-1/2'

loop_
_atom_site_label
_atom_site_type_symbol
_atom_site_fract_x
_atom_site_fract_y
_atom_site_fract_z
_atom_site_U_iso_or_equiv
_atom_site_adp_type
_atom_site_occupancy
_atom_site_site_symmetry_order
_atom_site_calc_flag
_atom_site_refinement_flags_posn
_atom_site_refinement_flags_adp
_atom_site_refinement_flags_occupancy
_atom_site_disorder_assembly
_atom_site_disorder_group
C1 C 0.31186(6) 0.1456(3) 0.08294(12) 0.0497(4) Uani 1 1 d . . . . .
C2 C 0.33954(6) 0.3413(3) 0.13256(11) 0.0464(4) Uani 1 1 d . . . . .
C3 C 0.38768(6) 0.4182(3) 0.10100(13) 0.0536(4) Uani 1 1 d . . . . .
H3 H 0.4042 0.3426 0.0488 0.064 Uiso 1 1 calc R U . . .
C4 C 0.41086(7) 0.6065(3) 0.14710(14) 0.0596(5) Uani 1 1 d . . . . .
H4 H 0.4430 0.6583 0.1265 0.072 Uiso 1 1 calc R U . . .
C5 C 0.38564(7) 0.7167(3) 0.22430(13) 0.0564(5) Uani 1 1 d . . . . .
C6 C 0.33877(7) 0.6404(3) 0.25816(13) 0.0609(5) Uani 1 1 d . . . . .
H6 H 0.3228 0.7148 0.3114 0.073 Uiso 1 1 calc R U . . .
C7 C 0.31583(7) 0.4529(3) 0.21235(13) 0.0547(4) Uani 1 1 d . . . . .
H7 H 0.2841 0.4000 0.2349 0.066 Uiso 1 1 calc R U . . .
C8 C 0.44297(7) 0.9219(3) 0.34400(13) 0.0565(5) Uani 1 1 d . . . . .
C9 C 0.45889(10) 1.1540(4) 0.37491(18) 0.0850(7) Uani 1 1 d . . . . .
H9A H 0.4384 1.2037 0.4308 0.128 Uiso 1 1 calc R U . . .
H9B H 0.4528 1.2518 0.3155 0.128 Uiso 1 1 calc R U . . .
H9C H 0.4957 1.1562 0.3984 0.128 Uiso 1 1 calc R U . . .
C10 C 0.31264(8) -0.1320(3) -0.04792(16) 0.0673(5) Uani 1 1 d . . . . .
H10A H 0.3092 -0.2524 0.0010 0.101 Uiso 1 1 calc R U . . .
H10B H 0.3337 -0.1804 -0.1031 0.101 Uiso 1 1 calc R U . . .
H10C H 0.2783 -0.0885 -0.0776 0.101 Uiso 1 1 calc R U . . .
O1 O 0.33776(4) 0.05600(19) 0.00601(9) 0.0563(4) Uani 1 1 d . . . . .
O2 O 0.27017(5) 0.0745(2) 0.10763(12) 0.0754(5) Uani 1 1 d . . . . .
O3 O 0.40570(6) 0.9218(2) 0.26309(10) 0.0739(4) Uani 1 1 d . . . . .
O4 O 0.45881(6) 0.7520(3) 0.38437(12) 0.0835(5) Uani 1 1 d . . . . .

loop_
_atom_site_aniso_label
_atom_site_aniso_U_11
_atom_site_aniso_U_22
_atom_site_aniso_U_33
_atom_site_aniso_U_23
_atom_site_aniso_U_13
_atom_site_aniso_U_12
C1 0.0469(8) 0.0524(9) 0.0505(9) 0.0102(7) 0.0072(6) 0.0004(7)
C2 0.0455(8) 0.0494(9) 0.0442(8) 0.0084(7) 0.0033(6) 0.0040(6)
C3 0.0494(8) 0.0590(10) 0.0530(9) -0.0031(7) 0.0079(7) -0.0014(7)
C4 0.0527(9) 0.0640(11) 0.0616(10) 0.0021(8) 0.0012(7) -0.0082(8)
C5 0.0684(11) 0.0477(9) 0.0504(9) 0.0024(7) -0.0136(8) 0.0045(8)
C6 0.0695(11) 0.0619(11) 0.0512(9) -0.0019(8) 0.0055(8) 0.0140(9)
C7 0.0539(9) 0.0610(10) 0.0498(9) 0.0063(7) 0.0087(7) 0.0064(7)
C8 0.0513(9) 0.0671(11) 0.0512(9) -0.0024(8) 0.0035(7) 0.0015(8)
C9 0.0948(16) 0.0812(15) 0.0774(14) -0.0180(12) -0.0042(11) -0.0164(12)
C10 0.0682(11) 0.0599(11) 0.0734(12) -0.0096(9) 0.0032(9) -0.0126(9)
O1 0.0539(7) 0.0567(7) 0.0592(7) -0.0062(5) 0.0096(5) -0.0095(5)
O2 0.0633(8) 0.0782(10) 0.0879(10) -0.0053(7) 0.0265(7) -0.0202(7)
O3 0.0961(10) 0.0510(8) 0.0696(8) -0.0012(6) -0.0257(7) 0.0014(6)
O4 0.0775(9) 0.0822(10) 0.0863(10) 0.0038(8) -0.0242(7) 0.0050(8)

loop_
_atom_type_symbol
_atom_type_description
_atom_type_scat_dispersion_real
_atom_type_scat_dispersion_imag
_atom_type_scat_source
C C 0.0033 0.0016 'International Tables Vol C Tables 4.2.6.8 and 6.1.1.4'
H H 0.0000 0.0000 'International Tables Vol C Tables 4.2.6.8 and 6.1.1.4'
O O 0.0106 0.0060 'International Tables Vol C Tables 4.2.6.8 and 6.1.1.4'

loop_
_geom_angle_atom_site_label_1
_geom_angle_atom_site_label_2
_geom_angle_atom_site_label_3
_geom_angle
_geom_angle_site_symmetry_1
_geom_angle_site_symmetry_3
O2 C1 O1 122.87(16) . .
O2 C1 C2 124.40(15) . .
O1 C1 C2 112.73(12) . .
C7 C2 C3 119.41(15) . .
C7 C2 C1 118.22(14) . .
C3 C2 C1 122.37(14) . .
C4 C3 C2 120.08(15) . .
C3 C4 C5 119.08(16) . .
C6 C5 C4 121.65(16) . .
C6 C5 O3 118.65(16) . .
C4 C5 O3 119.47(16) . .
C7 C6 C5 119.16(16) . .
C6 C7 C2 120.59(16) . .
O4 C8 O3 121.66(16) . .
O4 C8 C9 126.98(17) . .
O3 C8 C9 111.34(16) . .
C1 O1 C10 116.02(13) . .
C8 O3 C5 119.07(13) . .

loop_
_geom_bond_atom_site_label_1
_geom_bond_atom_site_label_2
_geom_bond_distance
_geom_bond_site_symmetry_2
C1 O2 1.2045(19) .
C1 O1 1.3333(19) .
C1 C2 1.481(2) .
C2 C7 1.390(2) .
C2 C3 1.394(2) .
C3 C4 1.380(2) .
C4 C5 1.381(3) .
C5 C6 1.374(3) .
C5 O3 1.403(2) .
C6 C7 1.372(3) .
C8 O4 1.194(2) .
C8 O3 1.346(2) .
C8 C9 1.489(3) .
C10 O1 1.440(2) .

loop_
_geom_hbond_atom_site_label_D
_geom_hbond_atom_site_label_H
_geom_hbond_atom_site_label_A
_geom_hbond_distance_DH
_geom_hbond_distance_HA
_geom_hbond_distance_DA
_geom_hbond_angle_DHA
_geom_hbond_site_symmetry_A
C4 H4 O4 0.93 2.57 3.475(2) 164.7 2_655
